data_1576891
loop_
_publ_author_name
'Panja, Subir'
'Trinh, Tuan Anh'
'Warrington, Ethan M.'
'Hu, Derek B.'
'Garman, Leah C.'
'Guzei, Ilia A.'
'Schomaker, Jennifer M.'

_publ_section_title
;
 Silver-catalysed intermolecular benzylic-selective C-H amidation
 <i>via</i> nitrene transfer.
;
_journal_issue 18
_journal_name_full 'Chemical science'
_journal_page_first 9264
_journal_page_last 9269
_journal_paper_doi 10.1039/d5sc10184k
_journal_volume 17
_journal_year 2026
_chemical_formula_moiety 'C58 H70 Ag3 F12 N8 O8 S4, C2 F6 N O4 S2'
_chemical_formula_sum 'C60 H70 Ag3 F18 N9 O12 S6'
_chemical_formula_weight 1967.22
_space_group_crystal_system monoclinic
_space_group_IT_number 14
_space_group_name_Hall '-P 2yn'
_space_group_name_H-M_alt 'P 1 21/n 1'
_atom_sites_solution_hydrogens geom
_atom_sites_solution_primary dual
_audit_creation_date 2025-09-03
_audit_creation_method
;
Olex2 1.5-dev
(compiled 2025.09.01 svn.r6e5f9f42 for OlexSys, GUI svn.r7317)
;
_audit_update_record
;
2025-09-29 deposited with the CCDC.	2026-03-17 downloaded from the CCDC.
;
_cell_angle_alpha 90
_cell_angle_beta 91.655(9)
_cell_angle_gamma 90
_cell_formula_units_Z 2
_cell_length_a 10.859(2)
_cell_length_b 15.785(3)
_cell_length_c 22.301(5)
_cell_measurement_reflns_used 9909
_cell_measurement_temperature 100.00
_cell_measurement_theta_max 28.660
_cell_measurement_theta_min 2.237
_cell_volume 3821.0(13)
_computing_cell_refinement 'SAINT+ V8.41 (Bruker AXS LLC, 1997-2024)'
_computing_data_collection 'APEX6 Ver. 2024.9-0. (Bruker AXS LLC, 2024)'
_computing_data_reduction 'SAINT+ V8.41 (Bruker AXS LLC, 1997-2024)'
_computing_molecular_graphics 'OLEX2 (Dolomanov et al., 2009)'
_computing_publication_material 'OLEX2 (Dolomanov et al., 2009)'
_computing_structure_refinement 'XL (Sheldrick, 2019/1)'
_computing_structure_solution 'XT (Sheldrick, 2018/2)'
_diffrn_ambient_environment N~2~
_diffrn_ambient_temperature 100.00
_diffrn_crystal_treatment 'flash cooled with cold N~2~ gas'
_diffrn_detector '100 x 140 mm^2^ CMOS sensor'
_diffrn_detector_area_resol_mean 7.41
_diffrn_detector_type 'Bruker PHOTON III'
_diffrn_measured_fraction_theta_full 0.999
_diffrn_measured_fraction_theta_max 0.997
_diffrn_measurement_details 'Oxford Cryostream 800'
_diffrn_measurement_device '\k-geometry four-circle diffractometer'
_diffrn_measurement_device_type 'Bruker D8 VENTURE'
_diffrn_measurement_method ' \w and \f scans'
_diffrn_measurement_specimen_support 'MiTeGen mount'
_diffrn_radiation_collimation 'focusing mirror'
_diffrn_radiation_detector 'Bruker PHOTON III'
_diffrn_radiation_monochromator 'multilayer mirror'
_diffrn_radiation_probe x-ray
_diffrn_radiation_type 'Mo K\a'
_diffrn_radiation_wavelength 0.71073
_diffrn_radiation_xray_symbol K-L~3~
_diffrn_reflns_av_R_equivalents 0.0359
_diffrn_reflns_av_unetI/netI 0.0191
_diffrn_reflns_Laue_measured_fraction_full 0.999
_diffrn_reflns_Laue_measured_fraction_max 0.997
_diffrn_reflns_limit_h_max 14
_diffrn_reflns_limit_h_min -14
_diffrn_reflns_limit_k_max 21
_diffrn_reflns_limit_k_min -21
_diffrn_reflns_limit_l_max 30
_diffrn_reflns_limit_l_min -30
_diffrn_reflns_number 88983
_diffrn_reflns_point_group_measured_fraction_full 0.999
_diffrn_reflns_point_group_measured_fraction_max 0.997
_diffrn_reflns_theta_full 25.242
_diffrn_reflns_theta_max 28.721
_diffrn_reflns_theta_min 2.063
_diffrn_source 'microfocus sealed X-ray tube'
_diffrn_source_current 1.6
_diffrn_source_power 0.08
_diffrn_source_type 'Incoatec I\mS Diamond II'
_diffrn_source_voltage 50
_exptl_absorpt_coefficient_mu 1.031
_exptl_absorpt_correction_T_max 0.4315
_exptl_absorpt_correction_T_min 0.3654
_exptl_absorpt_correction_type multi-scan
_exptl_absorpt_process_details
;
SADABS-2016/2 (Krause et al., 2015) was used for absorption correction.
;
_exptl_crystal_colour colourless
_exptl_crystal_colour_primary colourless
_exptl_crystal_density_diffrn 1.710
_exptl_crystal_density_method 'not measured'
_exptl_crystal_description needle
_exptl_crystal_F_000 1976
_exptl_crystal_size_max 0.08
_exptl_crystal_size_mid 0.07
_exptl_crystal_size_min 0.07
_refine_diff_density_max 1.423
_refine_diff_density_min -0.781
_refine_diff_density_rms 0.103
_refine_ls_extinction_method none
_refine_ls_goodness_of_fit_ref 1.133
_refine_ls_hydrogen_treatment constr
_refine_ls_matrix_type full
_refine_ls_number_parameters 547
_refine_ls_number_reflns 9865
_refine_ls_number_restraints 145
_refine_ls_restrained_S_all 1.297
_refine_ls_R_factor_all 0.0389
_refine_ls_R_factor_gt 0.0338
_refine_ls_shift/su_max 0.001
_refine_ls_shift/su_mean 0.000
_refine_ls_structure_factor_coef Fsqd
_refine_ls_weighting_details 'w=1/[\s^2^(Fo^2^)+(0.0339P)^2^+8.3214P] where P=(Fo^2^+2Fc^2^)/3'
_refine_ls_weighting_scheme calc
_refine_ls_wR_factor_gt 0.0894
_refine_ls_wR_factor_ref 0.0930
_reflns_Friedel_coverage 0.000
_reflns_number_gt 8692
_reflns_number_total 9865
_reflns_threshold_expression 'I > 2\s(I)'
_cod_data_source_file d5sc10184k2.cif
_cod_data_source_block schomaker124
_cod_depositor_comments 'Adding full bibliography for 1576891--1576892.cif.'
_cod_original_cell_volume 3820.8(14)
_cod_database_code 1576891
_shelx_shelxl_version_number 2019/3
_shelx_space_group_comment
;
The symmetry employed for this shelxl refinement is uniquely defined
by the following loop, which should always be used as a source of
symmetry information in preference to the above space-group names.
They are only intended as comments.
;
_shelx_estimated_absorpt_t_max 0.931
_shelx_estimated_absorpt_t_min 0.922
_diffrn_measurement_specimen_attachment_type 'paratone oil'
_olex2_refinement_description
;
1. Fixed Uiso
 At 1.2 times of:
  All C(H) groups
 At 1.5 times of:
  All C(H,H,H) groups
2. Rigid body (RIGU) restrains
 C30, F7, F8, F9, F7A, F8A, F9A
 with sigma for 1-2 distances of 0.002 and sigma for 1-3 distances of 0.002
3. Same fragment restrains
{S3, C30, F7A, F8A, F9A} sigma for 1-2: 0.005, 1-3: 0.01
{S3, C30, F8A, F9A, F7A} sigma for 1-2: 0.005, 1-3: 0.01
{S3, C30, F7, F8, F9} sigma for 1-2: 0.005, 1-3: 0.01
{S3, C30, F8, F9, F7} sigma for 1-2: 0.005, 1-3: 0.01
as in
{S2, C29, F4, F5, F6}
4. Others
 Fixed Sof: F7(0.5) F8(0.5) F9(0.5) O5(0.5) O6(0.5) N5(0.5) F7A(0.5) F8A(0.5)
 F9A(0.5) O5A(0.5) O6A(0.5)
5.a Aromatic/amide H refined with riding coordinates:
 C1(H1), C2(H2), C8(H8), C11(H11), C17(H17), C20(H20), C26(H26), C27(H27)
5.b Idealised Me refined as rotating group:
 C5(H5A,H5B,H5C), C6(H6A,H6B,H6C), C7(H7A,H7B,H7C), C14(H14A,H14B,H14C),
 C15(H15A,H15B,H15C), C16(H16A,H16B,H16C), C23(H23A,H23B,H23C), C24(H24A,H24B,
 H24C), C25(H25A,H25B,H25C)
;
_olex2_submission_special_instructions 'No special instructions were received'

loop_
_space_group_symop_operation_xyz
'x, y, z'
'-x+1/2, y+1/2, -z+1/2'
'-x, -y, -z'
'x-1/2, -y-1/2, z-1/2'

loop_
_atom_site_label
_atom_site_type_symbol
_atom_site_fract_x
_atom_site_fract_y
_atom_site_fract_z
_atom_site_U_iso_or_equiv
_atom_site_adp_type
_atom_site_occupancy
_atom_site_site_symmetry_order
_atom_site_calc_flag
_atom_site_refinement_flags_posn
_atom_site_refinement_flags_adp
_atom_site_refinement_flags_occupancy
_atom_site_disorder_assembly
_atom_site_disorder_group
Ag1 Ag 0.500000 0.500000 0.500000 0.01561(6) Uani 1 2 d S . P A 1
Ag2 Ag 0.27343(2) 0.50271(2) 0.43161(2) 0.01602(5) Uani 1 1 d . . . A 1
S1 S 0.48690(5) 0.55514(4) 0.32954(3) 0.01684(11) Uani 1 1 d . . . . .
S2 S 0.25973(6) 0.64133(4) 0.32410(3) 0.02074(12) Uani 1 1 d D . . . .
C29 C 0.3087(2) 0.74038(16) 0.36147(12) 0.0328(7) Uani 1 1 d D . . . .
F4 F 0.42623(16) 0.75666(11) 0.35273(10) 0.0412(5) Uani 1 1 d D . . . .
F5 F 0.24272(19) 0.80397(11) 0.33901(12) 0.0561(7) Uani 1 1 d D . . . .
F6 F 0.2919(2) 0.73592(13) 0.41977(9) 0.0532(6) Uani 1 1 d D . . . .
F1 F 0.42560(17) 0.39498(10) 0.32011(8) 0.0312(4) Uani 1 1 d . . . . .
F2 F 0.57103(18) 0.43555(13) 0.26332(10) 0.0428(5) Uani 1 1 d . . . . .
F3 F 0.38194(18) 0.46920(13) 0.24146(8) 0.0373(4) Uani 1 1 d . . . . .
O1 O 0.56426(17) 0.52970(12) 0.37908(8) 0.0208(4) Uani 1 1 d . . . . .
O2 O 0.52893(18) 0.61662(13) 0.28831(9) 0.0268(4) Uani 1 1 d . . . . .
O3 O 0.27494(19) 0.65564(14) 0.26191(9) 0.0316(5) Uani 1 1 d . . . . .
O4 O 0.14001(17) 0.62440(12) 0.34674(9) 0.0250(4) Uani 1 1 d . . . . .
N1 N 0.51676(18) 0.37314(12) 0.46337(9) 0.0150(4) Uani 1 1 d . . . . .
N2 N 0.27728(18) 0.40522(12) 0.51252(9) 0.0133(4) Uani 1 1 d . . . . .
N3 N 0.14039(18) 0.55127(12) 0.50050(9) 0.0146(4) Uani 1 1 d . . . . .
N4 N 0.35091(19) 0.57186(13) 0.35422(9) 0.0181(4) Uani 1 1 d . . . . .
C1 C 0.6119(2) 0.35402(15) 0.42898(11) 0.0168(4) Uani 1 1 d . . . . .
H1 H 0.669334 0.397578 0.420650 0.020 Uiso 1 1 calc R U . . .
C2 C 0.6316(2) 0.27457(15) 0.40484(11) 0.0177(5) Uani 1 1 d . . . . .
H2 H 0.702443 0.264199 0.381942 0.021 Uiso 1 1 calc R U . . .
C3 C 0.5468(2) 0.20962(15) 0.41427(11) 0.0165(4) Uani 1 1 d . . . . .
C4 C 0.5594(3) 0.12207(15) 0.38630(12) 0.0223(5) Uani 1 1 d . . . . .
C5 C 0.5293(3) 0.05347(18) 0.43210(16) 0.0373(8) Uani 1 1 d . . . . .
H5A H 0.584996 0.058834 0.467246 0.056 Uiso 1 1 calc R U . . .
H5B H 0.539533 -0.002533 0.413944 0.056 Uiso 1 1 calc R U . . .
H5C H 0.443914 0.060175 0.444438 0.056 Uiso 1 1 calc R U . . .
C6 C 0.6901(3) 0.10661(18) 0.36434(15) 0.0322(7) Uani 1 1 d . . . . .
H6A H 0.708788 0.148018 0.333157 0.048 Uiso 1 1 calc R U . . .
H6B H 0.695462 0.049247 0.347805 0.048 Uiso 1 1 calc R U . . .
H6C H 0.749384 0.112669 0.398018 0.048 Uiso 1 1 calc R U . . .
C7 C 0.4677(3) 0.1179(2) 0.33256(15) 0.0369(7) Uani 1 1 d . . . . .
H7A H 0.486099 0.163205 0.304143 0.055 Uiso 1 1 calc R U . . .
H7B H 0.383697 0.124907 0.346643 0.055 Uiso 1 1 calc R U . . .
H7C H 0.474969 0.062847 0.312618 0.055 Uiso 1 1 calc R U . . .
C8 C 0.4465(2) 0.23034(14) 0.44924(11) 0.0164(4) Uani 1 1 d . . . . .
H8 H 0.385451 0.188757 0.456432 0.020 Uiso 1 1 calc R U . . .
C9 C 0.4346(2) 0.31105(14) 0.47377(10) 0.0139(4) Uani 1 1 d . . . . .
C10 C 0.3348(2) 0.32938(14) 0.51583(10) 0.0140(4) Uani 1 1 d . . . . .
C11 C 0.3083(2) 0.26921(14) 0.55914(11) 0.0158(4) Uani 1 1 d . . . . .
H11 H 0.351235 0.216767 0.559908 0.019 Uiso 1 1 calc R U . . .
C12 C 0.2193(2) 0.28528(15) 0.60138(11) 0.0155(4) Uani 1 1 d . . . . .
C13 C 0.1835(2) 0.22229(15) 0.64948(11) 0.0173(4) Uani 1 1 d . . . . .
C14 C 0.2673(3) 0.14448(18) 0.65091(14) 0.0297(6) Uani 1 1 d . . . . .
H14A H 0.262740 0.116146 0.611811 0.045 Uiso 1 1 calc R U . . .
H14B H 0.240495 0.105281 0.682020 0.045 Uiso 1 1 calc R U . . .
H14C H 0.352388 0.162131 0.659832 0.045 Uiso 1 1 calc R U . . .
C15 C 0.0502(3) 0.19425(17) 0.63493(13) 0.0247(5) Uani 1 1 d . . . . .
H15A H -0.004405 0.243620 0.635799 0.037 Uiso 1 1 calc R U . . .
H15B H 0.024558 0.152778 0.664784 0.037 Uiso 1 1 calc R U . . .
H15C H 0.045724 0.168502 0.594941 0.037 Uiso 1 1 calc R U . . .
C16 C 0.1891(3) 0.26583(18) 0.71093(12) 0.0260(6) Uani 1 1 d . . . . .
H16A H 0.272366 0.287858 0.718862 0.039 Uiso 1 1 calc R U . . .
H16B H 0.168665 0.224781 0.742079 0.039 Uiso 1 1 calc R U . . .
H16C H 0.129894 0.312674 0.711148 0.039 Uiso 1 1 calc R U . . .
C17 C 0.1603(2) 0.36367(15) 0.59718(11) 0.0154(4) Uani 1 1 d . . . . .
H17 H 0.097595 0.377307 0.624418 0.019 Uiso 1 1 calc R U . . .
C18 C 0.1921(2) 0.42190(14) 0.55367(10) 0.0133(4) Uani 1 1 d . . . . .
C19 C 0.1325(2) 0.50711(14) 0.55160(11) 0.0142(4) Uani 1 1 d . . . . .
C20 C 0.0730(2) 0.53968(15) 0.60148(11) 0.0159(4) Uani 1 1 d . . . . .
H20 H 0.068424 0.506595 0.636930 0.019 Uiso 1 1 calc R U . . .
C21 C 0.0203(2) 0.62027(15) 0.59956(11) 0.0162(4) Uani 1 1 d . . . . .
C22 C -0.0421(2) 0.66060(16) 0.65298(12) 0.0195(5) Uani 1 1 d . . . . .
C23 C -0.0556(3) 0.59853(19) 0.70507(13) 0.0305(6) Uani 1 1 d . . . . .
H23A H 0.026003 0.578642 0.718633 0.046 Uiso 1 1 calc R U . . .
H23B H -0.105738 0.550080 0.691689 0.046 Uiso 1 1 calc R U . . .
H23C H -0.095867 0.627097 0.738249 0.046 Uiso 1 1 calc R U . . .
C24 C -0.1705(2) 0.69255(18) 0.63325(13) 0.0246(5) Uani 1 1 d . . . . .
H24A H -0.162612 0.734223 0.601006 0.037 Uiso 1 1 calc R U . . .
H24B H -0.210134 0.719066 0.667417 0.037 Uiso 1 1 calc R U . . .
H24C H -0.220615 0.644761 0.618714 0.037 Uiso 1 1 calc R U . . .
C25 C 0.0366(3) 0.73645(19) 0.67436(13) 0.0276(6) Uani 1 1 d . . . . .
H25A H 0.118418 0.716483 0.687570 0.041 Uiso 1 1 calc R U . . .
H25B H -0.003351 0.764455 0.707862 0.041 Uiso 1 1 calc R U . . .
H25C H 0.044818 0.776722 0.641274 0.041 Uiso 1 1 calc R U . . .
C26 C 0.0305(2) 0.66517(15) 0.54584(11) 0.0183(5) Uani 1 1 d . . . . .
H26 H -0.003406 0.720473 0.542072 0.022 Uiso 1 1 calc R U . . .
C27 C 0.0898(2) 0.62891(15) 0.49832(11) 0.0171(4) Uani 1 1 d . . . . .
H27 H 0.095108 0.660476 0.462218 0.021 Uiso 1 1 calc R U . . .
C28 C 0.4636(3) 0.45798(18) 0.28569(12) 0.0249(5) Uani 1 1 d . . . . .
S3 S 0.08145(7) 1.06066(5) 0.47847(3) 0.03062(16) Uani 1 1 d D . . . .
C30 C 0.1015(2) 1.02988(15) 0.40004(12) 0.0345(6) Uani 1 1 d D . . . .
F7 F 0.1326(4) 0.9467(2) 0.4001(2) 0.0437(12) Uani 0.5 1 d D . P B 1
F8 F 0.2002(4) 1.0700(3) 0.3818(2) 0.0644(16) Uani 0.5 1 d D . P B 1
F9 F 0.0038(4) 1.0395(4) 0.3664(2) 0.0494(15) Uani 0.5 1 d D . P B 1
O5 O -0.0110(5) 1.1286(3) 0.4737(2) 0.0362(11) Uani 0.5 1 d . . P C 1
O6 O 0.2069(5) 1.0902(4) 0.4917(2) 0.0492(14) Uani 0.5 1 d . . P C 1
N5 N 0.0547(5) 0.9798(3) 0.5071(2) 0.0288(10) Uani 0.5 1 d . . P C 1
F7A F 0.1790(4) 0.9689(3) 0.3912(2) 0.0415(11) Uani 0.5 1 d D . P B 2
F8A F 0.1356(4) 1.0972(2) 0.36635(18) 0.0428(11) Uani 0.5 1 d D . P B 2
F9A F -0.0079(3) 1.0097(3) 0.3749(2) 0.0325(10) Uani 0.5 1 d D . P B 2
O5A O 0.0700(7) 1.1468(3) 0.4775(2) 0.0501(15) Uani 0.5 1 d . . P C 2
O6A O 0.1774(5) 1.0223(3) 0.5171(2) 0.0397(11) Uani 0.5 1 d . . P C 2

loop_
_atom_site_aniso_label
_atom_site_aniso_U_11
_atom_site_aniso_U_22
_atom_site_aniso_U_33
_atom_site_aniso_U_23
_atom_site_aniso_U_13
_atom_site_aniso_U_12
Ag1 0.01814(12) 0.01018(11) 0.01855(12) -0.00220(8) 0.00105(9) -0.00009(8)
Ag2 0.01739(9) 0.01529(9) 0.01560(9) 0.00131(6) 0.00408(6) 0.00098(6)
S1 0.0162(3) 0.0163(3) 0.0182(3) 0.0017(2) 0.0041(2) -0.0003(2)
S2 0.0181(3) 0.0178(3) 0.0266(3) 0.0058(2) 0.0044(2) 0.0026(2)
C29 0.0290(15) 0.0177(12) 0.0522(19) 0.0003(12) 0.0133(13) -0.0003(11)
F4 0.0258(9) 0.0254(9) 0.0729(14) -0.0047(9) 0.0105(9) -0.0070(7)
F5 0.0371(11) 0.0165(9) 0.115(2) 0.0080(10) 0.0138(12) 0.0066(8)
F6 0.0699(15) 0.0362(11) 0.0547(13) -0.0203(10) 0.0247(11) -0.0205(10)
F1 0.0375(10) 0.0191(8) 0.0370(9) -0.0042(7) 0.0019(7) -0.0026(7)
F2 0.0319(10) 0.0459(11) 0.0515(12) -0.0230(9) 0.0185(9) 0.0013(8)
F3 0.0408(11) 0.0468(11) 0.0241(9) -0.0074(8) -0.0054(7) -0.0038(9)
O1 0.0180(8) 0.0204(8) 0.0239(9) 0.0007(7) -0.0004(7) 0.0000(7)
O2 0.0245(10) 0.0261(10) 0.0303(10) 0.0111(8) 0.0083(8) -0.0005(8)
O3 0.0266(10) 0.0379(12) 0.0304(11) 0.0145(9) 0.0032(8) 0.0073(9)
O4 0.0202(9) 0.0207(9) 0.0344(11) 0.0048(8) 0.0061(8) 0.0034(7)
N1 0.0151(9) 0.0117(9) 0.0182(9) -0.0005(7) 0.0020(7) -0.0004(7)
N2 0.0131(9) 0.0111(8) 0.0159(9) -0.0007(7) 0.0020(7) 0.0002(7)
N3 0.0111(9) 0.0133(9) 0.0195(9) -0.0004(7) 0.0019(7) 0.0011(7)
N4 0.0167(10) 0.0173(9) 0.0206(10) 0.0038(8) 0.0058(8) 0.0025(8)
C1 0.0130(10) 0.0145(10) 0.0230(11) -0.0006(9) 0.0034(8) -0.0018(8)
C2 0.0147(11) 0.0155(11) 0.0234(12) 0.0003(9) 0.0067(9) 0.0032(8)
C3 0.0188(11) 0.0117(10) 0.0191(11) 0.0004(8) 0.0034(9) 0.0035(8)
C4 0.0261(13) 0.0111(10) 0.0302(13) -0.0023(9) 0.0112(10) 0.0009(9)
C5 0.0497(19) 0.0135(12) 0.0503(19) 0.0059(12) 0.0257(15) 0.0060(12)
C6 0.0351(16) 0.0172(12) 0.0454(17) -0.0014(11) 0.0191(13) 0.0065(11)
C7 0.0398(18) 0.0311(15) 0.0400(17) -0.0165(13) 0.0037(14) -0.0033(13)
C8 0.0163(11) 0.0108(10) 0.0224(11) 0.0003(8) 0.0045(9) -0.0009(8)
C9 0.0129(10) 0.0127(10) 0.0162(10) 0.0014(8) 0.0023(8) 0.0011(8)
C10 0.0142(10) 0.0110(9) 0.0170(10) -0.0012(8) 0.0023(8) 0.0001(8)
C11 0.0152(10) 0.0119(10) 0.0203(11) 0.0003(8) 0.0033(8) 0.0000(8)
C12 0.0152(10) 0.0136(10) 0.0177(11) 0.0011(8) 0.0016(8) -0.0017(8)
C13 0.0194(11) 0.0137(10) 0.0192(11) 0.0028(8) 0.0052(9) 0.0000(8)
C14 0.0316(15) 0.0228(13) 0.0354(15) 0.0133(11) 0.0132(12) 0.0107(11)
C15 0.0243(13) 0.0209(12) 0.0291(13) 0.0053(10) 0.0025(10) -0.0065(10)
C16 0.0382(15) 0.0220(12) 0.0178(12) 0.0028(10) 0.0016(10) -0.0053(11)
C17 0.0139(10) 0.0147(10) 0.0179(11) -0.0009(8) 0.0043(8) -0.0015(8)
C18 0.0116(10) 0.0119(9) 0.0164(10) -0.0010(8) 0.0014(8) -0.0009(8)
C19 0.0115(10) 0.0120(10) 0.0191(11) -0.0009(8) 0.0014(8) 0.0006(8)
C20 0.0142(10) 0.0142(10) 0.0195(11) 0.0003(8) 0.0032(8) 0.0004(8)
C21 0.0115(10) 0.0167(10) 0.0205(11) -0.0037(9) 0.0024(8) 0.0003(8)
C22 0.0186(11) 0.0168(11) 0.0233(12) -0.0044(9) 0.0047(9) 0.0016(9)
C23 0.0409(17) 0.0263(14) 0.0250(13) -0.0018(11) 0.0131(12) 0.0069(12)
C24 0.0172(12) 0.0238(12) 0.0331(14) -0.0084(11) 0.0042(10) 0.0015(10)
C25 0.0227(13) 0.0283(14) 0.0320(14) -0.0144(11) 0.0033(11) -0.0036(11)
C26 0.0169(11) 0.0136(10) 0.0245(12) -0.0009(9) 0.0012(9) 0.0034(8)
C27 0.0143(10) 0.0146(10) 0.0224(11) 0.0021(9) 0.0007(8) 0.0010(8)
C28 0.0236(13) 0.0284(13) 0.0230(12) -0.0067(10) 0.0041(10) 0.0013(10)
S3 0.0353(4) 0.0232(3) 0.0335(4) -0.0092(3) 0.0026(3) -0.0024(3)
C30 0.0357(14) 0.0304(13) 0.0382(16) -0.0097(12) 0.0145(11) -0.0086(11)
F7 0.026(2) 0.043(2) 0.063(3) -0.029(2) 0.009(2) 0.0023(17)
F8 0.053(3) 0.071(3) 0.071(4) -0.032(3) 0.040(3) -0.038(3)
F9 0.056(2) 0.067(4) 0.025(2) 0.014(3) 0.0067(18) 0.012(2)
O5 0.053(3) 0.016(2) 0.041(3) -0.0026(18) 0.019(2) 0.000(2)
O6 0.039(3) 0.071(4) 0.038(3) -0.017(3) 0.009(2) -0.025(3)
N5 0.029(3) 0.029(2) 0.028(2) 0.009(2) 0.0063(19) 0.006(2)
F7A 0.037(2) 0.045(2) 0.043(2) -0.007(2) 0.010(2) 0.0097(19)
F8A 0.051(3) 0.0282(18) 0.051(3) -0.0043(16) 0.028(2) -0.0061(17)
F9A 0.050(2) 0.029(2) 0.019(2) 0.0067(16) 0.0004(16) 0.0016(16)
O5A 0.097(5) 0.013(2) 0.041(3) 0.0009(19) 0.015(3) 0.000(3)
O6A 0.036(3) 0.038(2) 0.044(3) 0.003(2) -0.007(2) -0.006(2)

loop_
_atom_type_symbol
_atom_type_description
_atom_type_scat_dispersion_real
_atom_type_scat_dispersion_imag
_atom_type_scat_source
C C 0.0033 0.0016 'International Tables Vol C Tables 4.2.6.8 and 6.1.1.4'
H H 0.0000 0.0000 'International Tables Vol C Tables 4.2.6.8 and 6.1.1.4'
Ag Ag -0.8971 1.1015 'International Tables Vol C Tables 4.2.6.8 and 6.1.1.4'
F F 0.0171 0.0103 'International Tables Vol C Tables 4.2.6.8 and 6.1.1.4'
N N 0.0061 0.0033 'International Tables Vol C Tables 4.2.6.8 and 6.1.1.4'
O O 0.0106 0.0060 'International Tables Vol C Tables 4.2.6.8 and 6.1.1.4'
S S 0.1246 0.1234 'International Tables Vol C Tables 4.2.6.8 and 6.1.1.4'

loop_
_geom_angle_atom_site_label_1
_geom_angle_atom_site_label_2
_geom_angle_atom_site_label_3
_geom_angle
_geom_angle_site_symmetry_1
_geom_angle_site_symmetry_3
_geom_angle_publ_flag
Ag2 Ag1 Ag2 180.0 . 3_666 ?
N1 Ag1 Ag2 96.13(5) 3_666 . ?
N1 Ag1 Ag2 96.13(5) . 3_666 ?
N1 Ag1 Ag2 83.87(5) 3_666 3_666 ?
N1 Ag1 Ag2 83.87(5) . . ?
N1 Ag1 N1 180.0 . 3_666 ?
N2 Ag2 Ag1 65.67(5) . . ?
N3 Ag2 Ag1 101.46(5) . . ?
N3 Ag2 N2 72.66(7) . . ?
N4 Ag2 Ag1 94.72(6) . . ?
N4 Ag2 N2 155.36(7) . . ?
N4 Ag2 N3 128.34(7) . . ?
O1 S1 N4 107.84(11) . . ?
O1 S1 C28 104.30(12) . . ?
O2 S1 O1 120.03(12) . . ?
O2 S1 N4 115.05(11) . . ?
O2 S1 C28 105.57(13) . . ?
N4 S1 C28 101.84(12) . . ?
O3 S2 C29 105.46(13) . . ?
O3 S2 O4 120.40(13) . . ?
O3 S2 N4 115.35(12) . . ?
O4 S2 C29 104.57(11) . . ?
O4 S2 N4 106.20(11) . . ?
N4 S2 C29 102.90(12) . . ?
F4 C29 S2 111.42(17) . . ?
F4 C29 F5 108.1(2) . . ?
F5 C29 S2 109.07(19) . . ?
F6 C29 S2 110.73(17) . . ?
F6 C29 F4 108.5(2) . . ?
F6 C29 F5 108.9(2) . . ?
C1 N1 Ag1 119.84(15) . . ?
C1 N1 C9 117.4(2) . . ?
C9 N1 Ag1 122.80(15) . . ?
C10 N2 Ag2 127.92(15) . . ?
C18 N2 Ag2 113.20(14) . . ?
C18 N2 C10 117.47(19) . . ?
C19 N3 Ag2 117.17(15) . . ?
C19 N3 C27 118.0(2) . . ?
C27 N3 Ag2 123.41(16) . . ?
S1 N4 Ag2 123.67(11) . . ?
S2 N4 Ag2 114.53(11) . . ?
S2 N4 S1 121.80(13) . . ?
N1 C1 H1 118.1 . . ?
N1 C1 C2 123.9(2) . . ?
C2 C1 H1 118.1 . . ?
C1 C2 H2 120.1 . . ?
C1 C2 C3 119.8(2) . . ?
C3 C2 H2 120.1 . . ?
C2 C3 C4 122.4(2) . . ?
C8 C3 C2 116.1(2) . . ?
C8 C3 C4 121.4(2) . . ?
C3 C4 C5 110.2(2) . . ?
C3 C4 C6 111.7(2) . . ?
C3 C4 C7 107.1(2) . . ?
C5 C4 C6 108.6(2) . . ?
C5 C4 C7 110.1(3) . . ?
C6 C4 C7 109.2(2) . . ?
C4 C5 H5A 109.5 . . ?
C4 C5 H5B 109.5 . . ?
C4 C5 H5C 109.5 . . ?
H5A C5 H5B 109.5 . . ?
H5A C5 H5C 109.5 . . ?
H5B C5 H5C 109.5 . . ?
C4 C6 H6A 109.5 . . ?
C4 C6 H6B 109.5 . . ?
C4 C6 H6C 109.5 . . ?
H6A C6 H6B 109.5 . . ?
H6A C6 H6C 109.5 . . ?
H6B C6 H6C 109.5 . . ?
C4 C7 H7A 109.5 . . ?
C4 C7 H7B 109.5 . . ?
C4 C7 H7C 109.5 . . ?
H7A C7 H7B 109.5 . . ?
H7A C7 H7C 109.5 . . ?
H7B C7 H7C 109.5 . . ?
C3 C8 H8 119.5 . . ?
C9 C8 C3 121.1(2) . . ?
C9 C8 H8 119.5 . . ?
N1 C9 C8 121.8(2) . . ?
N1 C9 C10 117.8(2) . . ?
C8 C9 C10 120.3(2) . . ?
N2 C10 C9 118.9(2) . . ?
N2 C10 C11 122.6(2) . . ?
C11 C10 C9 118.4(2) . . ?
C10 C11 H11 119.8 . . ?
C10 C11 C12 120.5(2) . . ?
C12 C11 H11 119.8 . . ?
C11 C12 C13 123.7(2) . . ?
C11 C12 C17 116.3(2) . . ?
C17 C12 C13 120.0(2) . . ?
C12 C13 C14 112.0(2) . . ?
C12 C13 C15 107.3(2) . . ?
C12 C13 C16 109.4(2) . . ?
C14 C13 C15 109.2(2) . . ?
C14 C13 C16 109.5(2) . . ?
C16 C13 C15 109.3(2) . . ?
C13 C14 H14A 109.5 . . ?
C13 C14 H14B 109.5 . . ?
C13 C14 H14C 109.5 . . ?
H14A C14 H14B 109.5 . . ?
H14A C14 H14C 109.5 . . ?
H14B C14 H14C 109.5 . . ?
C13 C15 H15A 109.5 . . ?
C13 C15 H15B 109.5 . . ?
C13 C15 H15C 109.5 . . ?
H15A C15 H15B 109.5 . . ?
H15A C15 H15C 109.5 . . ?
H15B C15 H15C 109.5 . . ?
C13 C16 H16A 109.5 . . ?
C13 C16 H16B 109.5 . . ?
C13 C16 H16C 109.5 . . ?
H16A C16 H16B 109.5 . . ?
H16A C16 H16C 109.5 . . ?
H16B C16 H16C 109.5 . . ?
C12 C17 H17 119.6 . . ?
C18 C17 C12 120.7(2) . . ?
C18 C17 H17 119.6 . . ?
N2 C18 C17 122.4(2) . . ?
N2 C18 C19 117.4(2) . . ?
C17 C18 C19 120.2(2) . . ?
N3 C19 C18 117.2(2) . . ?
N3 C19 C20 121.8(2) . . ?
C20 C19 C18 121.0(2) . . ?
C19 C20 H20 119.7 . . ?
C21 C20 C19 120.6(2) . . ?
C21 C20 H20 119.7 . . ?
C20 C21 C22 123.2(2) . . ?
C20 C21 C26 116.5(2) . . ?
C26 C21 C22 120.3(2) . . ?
C21 C22 C23 112.3(2) . . ?
C21 C22 C24 109.5(2) . . ?
C21 C22 C25 108.1(2) . . ?
C23 C22 C24 108.8(2) . . ?
C23 C22 C25 109.1(2) . . ?
C24 C22 C25 108.9(2) . . ?
C22 C23 H23A 109.5 . . ?
C22 C23 H23B 109.5 . . ?
C22 C23 H23C 109.5 . . ?
H23A C23 H23B 109.5 . . ?
H23A C23 H23C 109.5 . . ?
H23B C23 H23C 109.5 . . ?
C22 C24 H24A 109.5 . . ?
C22 C24 H24B 109.5 . . ?
C22 C24 H24C 109.5 . . ?
H24A C24 H24B 109.5 . . ?
H24A C24 H24C 109.5 . . ?
H24B C24 H24C 109.5 . . ?
C22 C25 H25A 109.5 . . ?
C22 C25 H25B 109.5 . . ?
C22 C25 H25C 109.5 . . ?
H25A C25 H25B 109.5 . . ?
H25A C25 H25C 109.5 . . ?
H25B C25 H25C 109.5 . . ?
C21 C26 H26 120.1 . . ?
C27 C26 C21 119.8(2) . . ?
C27 C26 H26 120.1 . . ?
N3 C27 C26 123.4(2) . . ?
N3 C27 H27 118.3 . . ?
C26 C27 H27 118.3 . . ?
F1 C28 S1 111.02(18) . . ?
F1 C28 F2 107.9(2) . . ?
F2 C28 S1 108.27(19) . . ?
F3 C28 S1 111.5(2) . . ?
F3 C28 F1 108.6(2) . . ?
F3 C28 F2 109.4(2) . . ?
O5 S3 C30 102.9(2) . . ?
O5 S3 N5 71.6(3) . 3_576 ?
O6 S3 C30 98.1(2) . . ?
O6 S3 O5 114.3(3) . . ?
O6 S3 N5 156.8(3) . 3_576 ?
N5 S3 C30 102.4(2) 3_576 . ?
N5 S3 C30 102.5(2) . . ?
N5 S3 O5 121.7(3) . . ?
N5 S3 O6 112.8(3) . . ?
N5 S3 N5 52.1(3) . 3_576 ?
O5A S3 C30 105.1(2) . . ?
O5A S3 O6A 119.0(4) . . ?
O6A S3 C30 110.5(2) . . ?
F7 C30 S3 107.0(3) . . ?
F8 C30 S3 106.6(3) . . ?
F8 C30 F7 105.1(3) . . ?
F9 C30 S3 113.9(3) . . ?
F9 C30 F7 108.4(3) . . ?
F9 C30 F8 115.2(4) . . ?
F7A C30 S3 115.9(3) . . ?
F7A C30 F8A 107.9(3) . . ?
F7A C30 F9A 109.3(3) . . ?
F8A C30 S3 111.2(2) . . ?
F9A C30 S3 109.5(3) . . ?
F9A C30 F8A 102.0(3) . . ?
S3 N5 S3 127.9(3) . 3_576 ?
S3 N5 O5 49.7(2) 3_576 3_576 ?
S3 N5 O5 167.4(4) . 3_576 ?

loop_
_geom_bond_atom_site_label_1
_geom_bond_atom_site_label_2
_geom_bond_distance
_geom_bond_site_symmetry_2
_geom_bond_publ_flag
Ag1 Ag2 2.8573(6) 3_666 ?
Ag1 Ag2 2.8573(5) . ?
Ag1 N1 2.172(2) . ?
Ag1 N1 2.172(2) 3_666 ?
Ag2 N2 2.371(2) . ?
Ag2 N3 2.272(2) . ?
Ag2 N4 2.227(2) . ?
S1 O1 1.4261(19) . ?
S1 O2 1.4212(19) . ?
S1 N4 1.613(2) . ?
S1 C28 1.832(3) . ?
S2 C29 1.843(3) . ?
S2 O3 1.419(2) . ?
S2 O4 1.433(2) . ?
S2 N4 1.611(2) . ?
C29 F4 1.322(3) . ?
C29 F5 1.323(3) . ?
C29 F6 1.320(3) . ?
F1 C28 1.329(3) . ?
F2 C28 1.330(3) . ?
F3 C28 1.319(3) . ?
N1 C1 1.339(3) . ?
N1 C9 1.350(3) . ?
N2 C10 1.351(3) . ?
N2 C18 1.348(3) . ?
N3 C19 1.341(3) . ?
N3 C27 1.343(3) . ?
C1 H1 0.9500 . ?
C1 C2 1.384(3) . ?
C2 H2 0.9500 . ?
C2 C3 1.397(3) . ?
C3 C4 1.524(3) . ?
C3 C8 1.397(3) . ?
C4 C5 1.531(4) . ?
C4 C6 1.533(4) . ?
C4 C7 1.537(4) . ?
C5 H5A 0.9800 . ?
C5 H5B 0.9800 . ?
C5 H5C 0.9800 . ?
C6 H6A 0.9800 . ?
C6 H6B 0.9800 . ?
C6 H6C 0.9800 . ?
C7 H7A 0.9800 . ?
C7 H7B 0.9800 . ?
C7 H7C 0.9800 . ?
C8 H8 0.9500 . ?
C8 C9 1.394(3) . ?
C9 C10 1.482(3) . ?
C10 C11 1.391(3) . ?
C11 H11 0.9500 . ?
C11 C12 1.392(3) . ?
C12 C13 1.521(3) . ?
C12 C17 1.396(3) . ?
C13 C14 1.529(3) . ?
C13 C15 1.538(4) . ?
C13 C16 1.533(4) . ?
C14 H14A 0.9800 . ?
C14 H14B 0.9800 . ?
C14 H14C 0.9800 . ?
C15 H15A 0.9800 . ?
C15 H15B 0.9800 . ?
C15 H15C 0.9800 . ?
C16 H16A 0.9800 . ?
C16 H16B 0.9800 . ?
C16 H16C 0.9800 . ?
C17 H17 0.9500 . ?
C17 C18 1.387(3) . ?
C18 C19 1.492(3) . ?
C19 C20 1.400(3) . ?
C20 H20 0.9500 . ?
C20 C21 1.395(3) . ?
C21 C22 1.527(3) . ?
C21 C26 1.399(3) . ?
C22 C23 1.530(4) . ?
C22 C24 1.535(4) . ?
C22 C25 1.538(4) . ?
C23 H23A 0.9800 . ?
C23 H23B 0.9800 . ?
C23 H23C 0.9800 . ?
C24 H24A 0.9800 . ?
C24 H24B 0.9800 . ?
C24 H24C 0.9800 . ?
C25 H25A 0.9800 . ?
C25 H25B 0.9800 . ?
C25 H25C 0.9800 . ?
C26 H26 0.9500 . ?
C26 C27 1.380(3) . ?
C27 H27 0.9500 . ?
S3 C30 1.834(3) . ?
S3 O5 1.471(5) . ?
S3 O6 1.462(5) . ?
S3 N5 1.460(5) . ?
S3 N5 1.650(5) 3_576 ?
S3 O5A 1.366(5) . ?
S3 O6A 1.464(5) . ?
C30 F7 1.355(3) . ?
C30 F8 1.319(3) . ?
C30 F9 1.290(3) . ?
C30 F7A 1.298(3) . ?
C30 F8A 1.359(3) . ?
C30 F9A 1.338(3) . ?

loop_
_geom_torsion_atom_site_label_1
_geom_torsion_atom_site_label_2
_geom_torsion_atom_site_label_3
_geom_torsion_atom_site_label_4
_geom_torsion
_geom_torsion_site_symmetry_1
_geom_torsion_site_symmetry_2
_geom_torsion_site_symmetry_3
_geom_torsion_site_symmetry_4
_geom_torsion_publ_flag
Ag1 N1 C1 C2 178.53(19) . . . . ?
Ag1 N1 C9 C8 179.29(17) . . . . ?
Ag1 N1 C9 C10 -4.9(3) . . . . ?
Ag2 N2 C10 C9 18.4(3) . . . . ?
Ag2 N2 C10 C11 -164.82(17) . . . . ?
Ag2 N2 C18 C17 165.69(18) . . . . ?
Ag2 N2 C18 C19 -15.1(2) . . . . ?
Ag2 N3 C19 C18 -11.7(3) . . . . ?
Ag2 N3 C19 C20 167.20(17) . . . . ?
Ag2 N3 C27 C26 -165.89(18) . . . . ?
C29 S2 N4 Ag2 95.38(13) . . . . ?
C29 S2 N4 S1 -84.51(17) . . . . ?
O1 S1 N4 Ag2 -30.76(17) . . . . ?
O1 S1 N4 S2 149.11(15) . . . . ?
O1 S1 C28 F1 51.7(2) . . . . ?
O1 S1 C28 F2 -66.6(2) . . . . ?
O1 S1 C28 F3 172.94(19) . . . . ?
O2 S1 N4 Ag2 -167.71(13) . . . . ?
O2 S1 N4 S2 12.2(2) . . . . ?
O2 S1 C28 F1 179.05(18) . . . . ?
O2 S1 C28 F2 60.8(2) . . . . ?
O2 S1 C28 F3 -59.7(2) . . . . ?
O3 S2 C29 F4 -62.6(2) . . . . ?
O3 S2 C29 F5 56.6(2) . . . . ?
O3 S2 C29 F6 176.53(19) . . . . ?
O3 S2 N4 Ag2 -150.34(13) . . . . ?
O3 S2 N4 S1 29.8(2) . . . . ?
O4 S2 C29 F4 169.45(18) . . . . ?
O4 S2 C29 F5 -71.3(2) . . . . ?
O4 S2 C29 F6 48.6(2) . . . . ?
O4 S2 N4 Ag2 -14.22(15) . . . . ?
O4 S2 N4 S1 165.90(15) . . . . ?
N1 C1 C2 C3 2.3(4) . . . . ?
N1 C9 C10 N2 42.5(3) . . . . ?
N1 C9 C10 C11 -134.4(2) . . . . ?
N2 C10 C11 C12 0.2(4) . . . . ?
N2 C18 C19 N3 18.4(3) . . . . ?
N2 C18 C19 C20 -160.5(2) . . . . ?
N3 C19 C20 C21 -0.5(4) . . . . ?
N4 S1 C28 F1 -60.5(2) . . . . ?
N4 S1 C28 F2 -178.7(2) . . . . ?
N4 S1 C28 F3 60.8(2) . . . . ?
N4 S2 C29 F4 58.6(2) . . . . ?
N4 S2 C29 F5 177.93(17) . . . . ?
N4 S2 C29 F6 -62.2(2) . . . . ?
C1 N1 C9 C8 -0.8(3) . . . . ?
C1 N1 C9 C10 175.0(2) . . . . ?
C1 C2 C3 C4 176.8(2) . . . . ?
C1 C2 C3 C8 -1.0(4) . . . . ?
C2 C3 C4 C5 138.0(3) . . . . ?
C2 C3 C4 C6 17.3(4) . . . . ?
C2 C3 C4 C7 -102.2(3) . . . . ?
C2 C3 C8 C9 -1.1(4) . . . . ?
C3 C8 C9 N1 2.1(4) . . . . ?
C3 C8 C9 C10 -173.7(2) . . . . ?
C4 C3 C8 C9 -178.8(2) . . . . ?
C8 C3 C4 C5 -44.4(3) . . . . ?
C8 C3 C4 C6 -165.1(2) . . . . ?
C8 C3 C4 C7 75.4(3) . . . . ?
C8 C9 C10 N2 -141.6(2) . . . . ?
C8 C9 C10 C11 41.5(3) . . . . ?
C9 N1 C1 C2 -1.3(4) . . . . ?
C9 C10 C11 C12 177.0(2) . . . . ?
C10 N2 C18 C17 -1.8(3) . . . . ?
C10 N2 C18 C19 177.4(2) . . . . ?
C10 C11 C12 C13 178.9(2) . . . . ?
C10 C11 C12 C17 0.1(3) . . . . ?
C11 C12 C13 C14 7.2(3) . . . . ?
C11 C12 C13 C15 -112.7(3) . . . . ?
C11 C12 C13 C16 128.8(3) . . . . ?
C11 C12 C17 C18 -1.3(3) . . . . ?
C12 C17 C18 N2 2.2(4) . . . . ?
C12 C17 C18 C19 -177.0(2) . . . . ?
C13 C12 C17 C18 179.9(2) . . . . ?
C17 C12 C13 C14 -174.1(2) . . . . ?
C17 C12 C13 C15 66.1(3) . . . . ?
C17 C12 C13 C16 -52.5(3) . . . . ?
C17 C18 C19 N3 -162.3(2) . . . . ?
C17 C18 C19 C20 18.8(3) . . . . ?
C18 N2 C10 C9 -176.1(2) . . . . ?
C18 N2 C10 C11 0.6(3) . . . . ?
C18 C19 C20 C21 178.4(2) . . . . ?
C19 N3 C27 C26 0.0(3) . . . . ?
C19 C20 C21 C22 -177.9(2) . . . . ?
C19 C20 C21 C26 0.1(3) . . . . ?
C20 C21 C22 C23 -7.8(3) . . . . ?
C20 C21 C22 C24 -128.8(2) . . . . ?
C20 C21 C22 C25 112.7(3) . . . . ?
C20 C21 C26 C27 0.3(3) . . . . ?
C21 C26 C27 N3 -0.4(4) . . . . ?
C22 C21 C26 C27 178.4(2) . . . . ?
C26 C21 C22 C23 174.2(2) . . . . ?
C26 C21 C22 C24 53.3(3) . . . . ?
C26 C21 C22 C25 -65.3(3) . . . . ?
C27 N3 C19 C18 -178.5(2) . . . . ?
C27 N3 C19 C20 0.4(3) . . . . ?
C28 S1 N4 Ag2 78.67(16) . . . . ?
C28 S1 N4 S2 -101.46(17) . . . . ?
C30 S3 N5 S3 -96.1(4) . . . 3_576 ?
C30 S3 N5 O5 -22.2(18) . . . 3_576 ?
O5 S3 C30 F7 -150.4(3) . . . . ?
O5 S3 C30 F8 97.5(4) . . . . ?
O5 S3 C30 F9 -30.7(4) . . . . ?
O5 S3 N5 S3 17.8(6) . . . 3_576 ?
O5 S3 N5 O5 91.7(17) . . . 3_576 ?
O6 S3 C30 F7 92.3(3) . . . . ?
O6 S3 C30 F8 -19.8(4) . . . . ?
O6 S3 C30 F9 -148.0(4) . . . . ?
O6 S3 N5 S3 159.4(4) . . . 3_576 ?
O6 S3 N5 O5 -126.7(17) . . . 3_576 ?
N5 S3 C30 F7 -76.8(3) 3_576 . . . ?
N5 S3 C30 F7 -23.3(3) . . . . ?
N5 S3 C30 F8 171.2(4) 3_576 . . . ?
N5 S3 C30 F8 -135.4(4) . . . . ?
N5 S3 C30 F9 96.4(4) . . . . ?
N5 S3 C30 F9 42.9(4) 3_576 . . . ?
N5 S3 N5 S3 -0.001(1) 3_576 . . 3_576 ?
N5 S3 N5 O5 73.9(17) 3_576 . . 3_576 ?
O5A S3 C30 F7A 141.7(4) . . . . ?
O5A S3 C30 F8A 17.9(4) . . . . ?
O5A S3 C30 F9A -94.0(4) . . . . ?
O6A S3 C30 F7A 12.2(4) . . . . ?
O6A S3 C30 F8A -111.6(3) . . . . ?
O6A S3 C30 F9A 136.5(3) . . . . ?
